data_4341522
loop_
_publ_author_name
'Hewage, Jeewantha S.'
'Wanniarachchi, Sarath'
'Morin, Tyler J.'
'Liddle, Brendan J.'
'Banaszynski, Megan'
'Lindeman, Sergey V.'
'Bennett, Brian'
'Gardinier, James R.'

_publ_section_title
;
 Homoleptic Nickel(II) Complexes of Redox-Tunable Pincer-type Ligands.
;
_journal_issue 19
_journal_name_full 'Inorganic chemistry'
_journal_page_first 10070
_journal_page_last 10084
_journal_paper_doi 10.1021/ic500657e
_journal_volume 53
_journal_year 2014
_chemical_formula_moiety 'C40 H24 N14 Ni, 2(C3 H6 O)'
_chemical_formula_sum 'C46 H36 N14 Ni O2'
_chemical_formula_weight 875.60
_chemical_name_systematic
;
 ? 
;
_space_group_crystal_system triclinic
_space_group_IT_number 2
_space_group_name_Hall '-P 1'
_space_group_name_H-M_alt 'P -1'
_symmetry_space_group_name_Hall '-P 1'
_symmetry_space_group_name_H-M 'P -1'
_atom_sites_solution_hydrogens geom
_atom_sites_solution_primary iterative
_atom_sites_solution_secondary difmap
_audit_creation_date 2013-07-18
_audit_creation_method
;
  Olex2 1.2
  (compiled Apr 23 2013 17:54:37, GUI svn.r4466)
;
_cell_angle_alpha 100.8347(18)
_cell_angle_beta 98.0479(18)
_cell_angle_gamma 91.2391(18)
_cell_formula_units_Z 2
_cell_length_a 9.8514(2)
_cell_length_b 13.9696(3)
_cell_length_c 16.7096(4)
_cell_measurement_reflns_used 15532
_cell_measurement_temperature 100.00(10)
_cell_measurement_theta_max 28.3710
_cell_measurement_theta_min 3.4450
_cell_volume 2233.62(9)
_computing_cell_refinement
;
CrysAlisPro, Agilent Technologies,
Version 1.171.36.28 (release 01-02-2013 CrysAlis171 .NET)
(compiled Feb  1 2013,16:14:44)
;
_computing_data_collection
;
CrysAlisPro, Agilent Technologies,
Version 1.171.36.28 (release 01-02-2013 CrysAlis171 .NET)
(compiled Feb  1 2013,16:14:44)
;
_computing_data_reduction
;
CrysAlisPro, Agilent Technologies,
Version 1.171.36.28 (release 01-02-2013 CrysAlis171 .NET)
(compiled Feb  1 2013,16:14:44)
;
_computing_molecular_graphics
;
O. V. Dolomanov, L. J. Bourhis, R. J. Gildea, J. A. K. Howard and H. Puschmann,
OLEX2: a complete structure solution, refinement and analysis program.
J. Appl. Cryst. (2009). 42, 339-341.
;
_computing_publication_material
;
O. V. Dolomanov, L. J. Bourhis, R. J. Gildea, J. A. K. Howard and H. Puschmann,
OLEX2: a complete structure solution, refinement and analysis program.
J. Appl. Cryst. (2009). 42, 339-341.
;
_computing_structure_refinement
;
XL, G.M. Sheldrick, Acta Cryst.
(2008). A64, 112-122
;
_computing_structure_solution
;
olex2.solve (L.J. Bourhis, O.V. Dolomanov, R.J. Gildea, J.A.K. Howard,
H. Puschmann, in preparation, 2011)
;
_diffrn_ambient_temperature 100.00(10)
_diffrn_detector_area_resol_mean 16.1500
_diffrn_measured_fraction_theta_full 0.9984
_diffrn_measured_fraction_theta_max 0.8773
_diffrn_measurement_details
;
  1 omega   34.00   76.00   1.0000    8.4300
omega____ theta____ kappa____ phi______ frames
    -       18.0909 -178.0000 -180.0000 42

  2 omega   68.00   95.00   1.0000    8.4300
omega____ theta____ kappa____ phi______ frames
    -       18.0909 -178.0000  -90.0000 27

  3 omega  -54.00   41.00   1.0000    8.4300
omega____ theta____ kappa____ phi______ frames
    -       18.0909  -37.0000  150.0000 95

  4 omega    5.00   84.00   1.0000    8.4300
omega____ theta____ kappa____ phi______ frames
    -       18.0909   37.0000  -30.0000 79

  5 omega  -19.00   59.00   1.0000    8.4300
omega____ theta____ kappa____ phi______ frames
    -       18.0909  -99.0000   60.0000 78

  6 omega    5.00   49.00   1.0000    8.4300
omega____ theta____ kappa____ phi______ frames
    -       18.0909   57.0000  -60.0000 44

  7 omega  -17.00   15.00   1.0000    8.4300
omega____ theta____ kappa____ phi______ frames
    -      -18.4034  -84.0000  -74.0000 32

  8 omega  -85.00  -57.00   1.0000    8.4300
omega____ theta____ kappa____ phi______ frames
    -      -18.4034  142.0000  109.6333 28

  9 omega   34.00   95.00   1.0000    8.4300
omega____ theta____ kappa____ phi______ frames
    -       18.0909 -178.0000   30.0000 61

 10 omega   -3.00   87.00   1.0000    8.4300
omega____ theta____ kappa____ phi______ frames
    -       18.0909   57.0000   60.0000 90

 11 omega   -3.00   87.00   1.0000    8.4300
omega____ theta____ kappa____ phi______ frames
    -       18.0909   57.0000 -120.0000 90

 12 omega   34.00   95.00   1.0000    8.4300
omega____ theta____ kappa____ phi______ frames
    -       18.0909 -178.0000  120.0000 61

 13 omega  -20.00   43.00   1.0000    8.4300
omega____ theta____ kappa____ phi______ frames
    -       18.0909  -99.0000 -120.0000 63

 14 omega   -8.00    3.00   1.0000    8.4300
omega____ theta____ kappa____ phi______ frames
    -       18.0909   37.0000 -180.0000 11
;
_diffrn_measurement_device_type 'SuperNova, Dual, Cu at zero, Eos'
_diffrn_measurement_method '\w scans'
_diffrn_orient_matrix_UB_11 0.0267048000
_diffrn_orient_matrix_UB_12 0.0321284000
_diffrn_orient_matrix_UB_13 0.0373105000
_diffrn_orient_matrix_UB_21 0.0675803000
_diffrn_orient_matrix_UB_22 -0.0072885000
_diffrn_orient_matrix_UB_23 -0.0092216000
_diffrn_orient_matrix_UB_31 -0.0045003000
_diffrn_orient_matrix_UB_32 0.0399202000
_diffrn_orient_matrix_UB_33 -0.0207814000
_diffrn_radiation_monochromator mirror
_diffrn_radiation_type 'Mo K\a'
_diffrn_radiation_wavelength 0.7107
_diffrn_reflns_av_R_equivalents 0.0355
_diffrn_reflns_av_unetI/netI 0.0385
_diffrn_reflns_limit_h_max 13
_diffrn_reflns_limit_h_min -13
_diffrn_reflns_limit_k_max 19
_diffrn_reflns_limit_k_min -18
_diffrn_reflns_limit_l_max 20
_diffrn_reflns_limit_l_min -22
_diffrn_reflns_number 35371
_diffrn_reflns_theta_full 27.00
_diffrn_reflns_theta_max 29.14
_diffrn_reflns_theta_min 2.97
_diffrn_source 'SuperNova (Mo) X-ray Source'
_exptl_absorpt_coefficient_mu 0.489
_exptl_absorpt_correction_T_max 0.941
_exptl_absorpt_correction_T_min 0.834
_exptl_absorpt_correction_type gaussian
_exptl_absorpt_process_details
;
CrysAlisPro, Agilent Technologies,
Version 1.171.36.28 (release 01-02-2013 CrysAlis171 .NET)
(compiled Feb  1 2013,16:14:44)
Numerical absorption correction based on gaussian integration over
            a multifaceted crystal model
;
_exptl_crystal_colour brown
_exptl_crystal_colour_primary brown
_exptl_crystal_density_diffrn 1.302
_exptl_crystal_density_method 'not measured'
_exptl_crystal_description block
_exptl_crystal_F_000 908
_exptl_crystal_size_max 0.5976
_exptl_crystal_size_mid 0.3608
_exptl_crystal_size_min 0.1433
_refine_diff_density_max 1.821
_refine_diff_density_min -0.780
_refine_diff_density_rms 0.098
_refine_ls_extinction_method none
_refine_ls_goodness_of_fit_ref 1.037
_refine_ls_hydrogen_treatment mixed
_refine_ls_matrix_type full
_refine_ls_number_parameters 563
_refine_ls_number_reflns 10555
_refine_ls_number_restraints 40
_refine_ls_restrained_S_all 1.042
_refine_ls_R_factor_all 0.0814
_refine_ls_R_factor_gt 0.0663
_refine_ls_shift/su_max 0.001
_refine_ls_shift/su_mean 0.000
_refine_ls_structure_factor_coef Fsqd
_refine_ls_weighting_details 'calc w=1/[\s^2^(Fo^2^)+(0.1102P)^2^+4.2694P] where P=(Fo^2^+2Fc^2^)/3'
_refine_ls_weighting_scheme calc
_refine_ls_wR_factor_gt 0.1963
_refine_ls_wR_factor_ref 0.2108
_reflns_number_gt 8534
_reflns_number_total 10555
_reflns_threshold_expression >2sigma(I)
_cod_data_source_file ic500657e_si_002.cif
_cod_data_source_block NiCNCN_10_2acetone
_cod_original_cell_volume 2233.64(8)
_cod_database_code 4341522
_chemical_oxdiff_formula 'Ni (C20 N7 H12)2 (C3 H6 O)2'
_reflns_odcompleteness_completeness 99.84
_reflns_odcompleteness_iscentric 1
_reflns_odcompleteness_theta 26.32
_olex2_refinement_description
;
1. Others
 Fixed Sof: O1S(0.5) C1S(0.5) C2S(0.5) H2Sa(0.5) H2Sb(0.5) H2Sc(0.5) C3S(0.5)
 H3Sa(0.5) H3Sb(0.5) H3Sc(0.5) O1Q(0.5) C1Q(0.5) C2Q(0.5) H2Qa(0.5) H2Qb(0.5)
 H2Qc(0.5) C3Q(0.5) H3Qa(0.5) H3Qb(0.5) H3Qc(0.5) O2S(0.5) C4S(0.5) C5S(0.5)
 H5Sa(0.5) H5Sb(0.5) H5Sc(0.5) C6S(0.5) H6Sa(0.5) H6Sb(0.5) H6Sc(0.5) O2Q(0.5)
 C4Q(0.5) C5Q(0.5) H5Qa(0.5) H5Qb(0.5) H5Qc(0.5) C6Q(0.5) H6Qa(0.5) H6Qb(0.5)
 H6Qc(0.5)
 Fixed Uiso: H11(0.036) H12(0.04) H13(0.038) H3(0.033) H5(0.036) H6(0.035)
 H21(0.041) H22(0.046) H23(0.045) H33(0.039) H35(0.036) H36(0.032) H41(0.039)
 H42(0.049) H43(0.045) H53(0.039) H55(0.053) H56(0.048) H61(0.031) H62(0.036)
 H63(0.035) H73(0.04) H75(0.048) H76(0.043) H2Sa(0.099) H2Sb(0.099) H2Sc(0.099)
 H3Sa(0.158) H3Sb(0.158) H3Sc(0.158) H2Qa(0.158) H2Qb(0.158) H2Qc(0.158)
 H3Qa(0.099) H3Qb(0.099) H3Qc(0.099) H5Sa(0.167) H5Sb(0.167) H5Sc(0.167)
 H6Sa(0.172) H6Sb(0.172) H6Sc(0.172) H5Qa(0.32) H5Qb(0.32) H5Qc(0.32)
 H6Qa(0.256) H6Qb(0.256) H6Qc(0.256)
 Fixed X: H11(0.4834) H12(0.3255) H13(0.4243) H3(0.6572) H5(0.8716) H6(0.8333)
 H21(0.9712) H22(1.1353) H23(1.0366) H33(0.8158) H35(0.54) H36(0.5666)
 H41(1.0027) H42(1.2041) H43(1.1295) H53(0.9409) H55(0.6612) H56(0.627)
 H61(0.438) H62(0.2541) H63(0.3495) H73(0.5409) H75(0.823) H76(0.847)
 H2Sa(0.1265) H2Sb(0.1018) H2Sc(0.1725) H3Sa(0.364) H3Sb(0.2999) H3Sc(0.4512)
 H2Qa(0.3693) H2Qb(0.3769) H2Qc(0.4254) H3Qa(0.0616) H3Qb(0.2033) H3Qc(0.1795)
 H5Sa(0.3746) H5Sb(0.4477) H5Sc(0.3061) H6Sa(0.4208) H6Sb(0.4316) H6Sc(0.3081)
 H5Qa(0.0304) H5Qb(0.1148) H5Qc(-0.0096) H6Qa(0.3355) H6Qb(0.3103) H6Qc(0.3652)
 Fixed Y: H11(0.8814) H12(0.8322) H13(0.6847) H3(0.6461) H5(0.4125) H6(0.448)
 H21(0.8295) H22(0.7228) H23(0.5514) H33(0.4702) H35(0.3191) H36(0.4379)
 H41(0.6508) H42(0.7517) H43(0.9229) H53(1.0081) H55(1.1737) H56(1.0576)
 H61(0.6145) H62(0.6548) H63(0.797) H73(0.8455) H75(1.0706) H76(1.0332)
 H2Sa(0.2271) H2Sb(0.1111) H2Sc(0.1709) H3Sa(0.0464) H3Sb(0.0046) H3Sc(0.0554)
 H2Qa(0.0279) H2Qb(0.144) H2Qc(0.0761) H3Qa(0.1501) H3Qb(0.1692) H3Qc(0.2217)
 H5Sa(0.4369) H5Sb(0.5007) H5Sc(0.5332) H6Sa(0.4077) H6Sb(0.3254) H6Sc(0.3191)
 H5Qa(0.2318) H5Qb(0.2361) H5Qc(0.3062) H6Qa(0.3911) H6Qb(0.275) H6Qc(0.3341)
 Fixed Z: H11(0.1859) H12(0.052) H13(-0.026) H3(-0.0637) H5(-0.0167)
 H6(0.1183) H21(0.4032) H22(0.4698) H23(0.4203) H33(0.4207) H35(0.2342)
 H36(0.1573) H41(0.186) H42(0.1659) H43(0.1803) H53(0.1227) H55(0.2324)
 H56(0.3095) H61(0.2302) H62(0.3195) H63(0.4297) H73(0.5259) H75(0.5593)
 H76(0.4228) H2Sa(0.0674) H2Sb(0.0409) H2Sc(-0.0164) H3Sa(-0.0007) H3Sb(0.0694)
 H3Sc(0.0889) H2Qa(0.1246) H2Qb(0.1333) H2Qc(0.0552) H3Qa(-0.0007) H3Qb(-0.033)
 H3Qc(0.0573) H5Sa(0.3564) H5Sb(0.442) H5Sc(0.3978) H6Sa(0.5519) H6Sb(0.4726)
 H6Sc(0.5246) H5Qa(0.3505) H5Qb(0.276) H5Qc(0.29) H6Qa(0.331) H6Qb(0.3149)
 H6Qc(0.4058)
;

loop_
_space_group_symop_id
_space_group_symop_operation_xyz
1 'x, y, z'
2 '-x, -y, -z'

loop_
_atom_site_label
_atom_site_type_symbol
_atom_site_fract_x
_atom_site_fract_y
_atom_site_fract_z
_atom_site_U_iso_or_equiv
_atom_site_adp_type
_atom_site_occupancy
_atom_site_symmetry_multiplicity
_atom_site_calc_flag
_atom_site_refinement_flags
_atom_site_disorder_assembly
_atom_site_disorder_group
Ni1 Ni 0.72575(4) 0.74407(3) 0.25078(2) 0.02314(13) Uani 1 1 d . . .
N1 N 0.7179(3) 0.59943(17) 0.19527(16) 0.0247(5) Uani 1 1 d . . .
N2 N 0.7343(3) 0.88776(18) 0.30744(17) 0.0287(6) Uani 1 1 d . . .
N7 N 0.8346(4) 0.4969(3) -0.2009(2) 0.0445(8) Uani 1 1 d . . .
N11 N 0.5979(3) 0.76766(18) 0.14754(16) 0.0255(5) Uani 1 1 d . . .
N12 N 0.5763(3) 0.70199(18) 0.07517(16) 0.0257(5) Uani 1 1 d . . .
N21 N 0.8546(3) 0.70681(19) 0.34894(17) 0.0275(5) Uani 1 1 d . . .
N22 N 0.8789(3) 0.6136(2) 0.35602(18) 0.0291(6) Uani 1 1 d . . .
N37 N 0.6472(4) 0.2492(2) 0.41991(19) 0.0406(7) Uani 1 1 d . . .
N41 N 0.8990(3) 0.77483(19) 0.20138(17) 0.0277(5) Uani 1 1 d . . .
N42 N 0.9443(3) 0.86697(19) 0.19990(17) 0.0274(5) Uani 1 1 d . . .
N57 N 0.8429(5) 1.2380(3) 0.0883(3) 0.0651(12) Uani 1 1 d . . .
N61 N 0.5546(3) 0.72573(18) 0.30479(15) 0.0235(5) Uani 1 1 d . . .
N62 N 0.5225(3) 0.78732(18) 0.37199(16) 0.0248(5) Uani 1 1 d . . .
N77 N 0.6498(4) 1.0018(4) 0.7102(2) 0.0757(15) Uani 1 1 d . . .
C1 C 0.7247(3) 0.5713(2) 0.11293(19) 0.0245(6) Uani 1 1 d . . .
C2 C 0.6681(3) 0.6262(2) 0.05410(19) 0.0249(6) Uani 1 1 d . . .
C3 C 0.6931(3) 0.6061(2) -0.02641(19) 0.0275(6) Uani 1 1 d . . .
H3 H 0.6572 0.6461 -0.0637 0.033 Uiso 1 1 calc R . .
C4 C 0.7713(3) 0.5269(2) -0.0536(2) 0.0292(6) Uani 1 1 d . . .
C5 C 0.8215(3) 0.4677(2) 0.0015(2) 0.0303(7) Uani 1 1 d . . .
H5 H 0.8716 0.4125 -0.0167 0.036 Uiso 1 1 calc R . .
C6 C 0.7986(3) 0.4894(2) 0.0819(2) 0.0291(6) Uani 1 1 d . . .
H6 H 0.8333 0.4480 0.1183 0.035 Uiso 1 1 calc R . .
C7 C 0.8047(4) 0.5104(2) -0.1360(2) 0.0340(7) Uani 1 1 d . . .
C11 C 0.4949(3) 0.8276(2) 0.1436(2) 0.0296(6) Uani 1 1 d . . .
H11 H 0.4834 0.8814 0.1859 0.036 Uiso 1 1 calc R . .
C12 C 0.4062(4) 0.8012(3) 0.0694(2) 0.0337(7) Uani 1 1 d . . .
H12 H 0.3255 0.8322 0.0520 0.040 Uiso 1 1 calc R . .
C13 C 0.4607(3) 0.7207(2) 0.0271(2) 0.0314(7) Uani 1 1 d . . .
H13 H 0.4243 0.6847 -0.0260 0.038 Uiso 1 1 calc R . .
C21 C 0.9602(3) 0.7605(3) 0.3960(2) 0.0340(7) Uani 1 1 d . . .
H21 H 0.9712 0.8295 0.4032 0.041 Uiso 1 1 calc R . .
C22 C 1.0525(4) 0.7022(3) 0.4334(2) 0.0379(8) Uani 1 1 d . . .
H22 H 1.1353 0.7228 0.4698 0.046 Uiso 1 1 calc R . .
C23 C 0.9980(4) 0.6089(3) 0.4064(2) 0.0373(8) Uani 1 1 d . . .
H23 H 1.0366 0.5514 0.4203 0.045 Uiso 1 1 calc R . .
C31 C 0.7091(3) 0.5274(2) 0.24044(19) 0.0244(6) Uani 1 1 d . . .
C32 C 0.7815(3) 0.5346(2) 0.3205(2) 0.0271(6) Uani 1 1 d . . .
C33 C 0.7657(4) 0.4636(2) 0.3669(2) 0.0323(7) Uani 1 1 d . . .
H33 H 0.8158 0.4702 0.4207 0.039 Uiso 1 1 calc R . .
C34 C 0.6762(3) 0.3823(2) 0.3345(2) 0.0303(7) Uani 1 1 d . . .
C35 C 0.6020(3) 0.3738(2) 0.2563(2) 0.0298(7) Uani 1 1 d . . .
H35 H 0.5400 0.3191 0.2342 0.036 Uiso 1 1 calc R . .
C36 C 0.6183(3) 0.4448(2) 0.2107(2) 0.0267(6) Uani 1 1 d . . .
H36 H 0.5666 0.4379 0.1573 0.032 Uiso 1 1 calc R . .
C37 C 0.6605(4) 0.3087(2) 0.3829(2) 0.0345(7) Uani 1 1 d . . .
C41 C 1.0042(3) 0.7192(3) 0.1878(2) 0.0322(7) Uani 1 1 d . . .
H41 H 1.0027 0.6508 0.1860 0.039 Uiso 1 1 calc R . .
C42 C 1.1170(4) 0.7743(3) 0.1767(3) 0.0405(8) Uani 1 1 d . . .
H42 H 1.2041 0.7517 0.1659 0.049 Uiso 1 1 calc R . .
C43 C 1.0757(3) 0.8673(3) 0.1847(2) 0.0371(8) Uani 1 1 d . . .
H43 H 1.1295 0.9229 0.1803 0.045 Uiso 1 1 calc R . .
C51 C 0.7631(3) 0.9598(2) 0.2651(2) 0.0300(7) Uani 1 1 d . . .
C52 C 0.8575(3) 0.9480(2) 0.2081(2) 0.0283(6) Uani 1 1 d . . .
C53 C 0.8774(4) 1.0180(2) 0.1610(2) 0.0327(7) Uani 1 1 d . . .
H53 H 0.9409 1.0081 0.1227 0.039 Uiso 1 1 calc R . .
C54 C 0.8041(4) 1.1024(3) 0.1699(2) 0.0392(8) Uani 1 1 d . . .
C55 C 0.7112(4) 1.1160(3) 0.2259(3) 0.0445(9) Uani 1 1 d . . .
H55 H 0.6612 1.1737 0.2324 0.053 Uiso 1 1 calc R . .
C56 C 0.6914(4) 1.0468(2) 0.2718(3) 0.0399(8) Uani 1 1 d . . .
H56 H 0.6270 1.0576 0.3095 0.048 Uiso 1 1 calc R . .
C57 C 0.8270(5) 1.1767(3) 0.1229(3) 0.0478(10) Uani 1 1 d . . .
C61 C 0.4453(3) 0.6656(2) 0.27722(19) 0.0259(6) Uani 1 1 d . . .
H61 H 0.4380 0.6145 0.2302 0.031 Uiso 1 1 calc R . .
C62 C 0.3419(3) 0.6872(2) 0.3263(2) 0.0302(7) Uani 1 1 d . . .
H62 H 0.2541 0.6548 0.3195 0.036 Uiso 1 1 calc R . .
C63 C 0.3944(3) 0.7648(2) 0.3862(2) 0.0292(6) Uani 1 1 d . . .
H63 H 0.3495 0.7970 0.4297 0.035 Uiso 1 1 calc R . .
C71 C 0.7096(3) 0.9152(2) 0.3873(2) 0.0289(6) Uani 1 1 d . . .
C72 C 0.6157(3) 0.8621(2) 0.4216(2) 0.0268(6) Uani 1 1 d . . .
C73 C 0.6025(3) 0.8839(2) 0.5045(2) 0.0329(7) Uani 1 1 d . . .
H73 H 0.5409 0.8455 0.5259 0.040 Uiso 1 1 calc R . .
C74 C 0.6800(4) 0.9624(3) 0.5569(2) 0.0387(8) Uani 1 1 d . . .
C75 C 0.7704(4) 1.0170(3) 0.5245(2) 0.0404(9) Uani 1 1 d . . .
H75 H 0.8230 1.0706 0.5593 0.048 Uiso 1 1 calc R . .
C76 C 0.7845(4) 0.9943(2) 0.4431(2) 0.0358(8) Uani 1 1 d . . .
H76 H 0.8470 1.0332 0.4228 0.043 Uiso 1 1 calc R . .
C77 C 0.6634(4) 0.9843(3) 0.6421(3) 0.0536(12) Uani 1 1 d . . .
O1Q O 0.1526(7) 0.0029(5) 0.0487(4) 0.0559(15) Uiso 0.50 1 d PD B 2
C1Q C 0.2199(10) 0.0771(7) 0.0497(6) 0.057(2) Uiso 0.50 1 d PD B 2
C2Q C 0.3594(15) 0.0816(13) 0.0944(11) 0.105(4) Uiso 0.50 1 d PD B 2
H2Qa H 0.3693 0.0279 0.1246 0.158 Uiso 0.50 1 calc PR B 2
H2Qb H 0.3769 0.1440 0.1333 0.158 Uiso 0.50 1 calc PR B 2
H2Qc H 0.4254 0.0761 0.0552 0.158 Uiso 0.50 1 calc PR B 2
C3Q C 0.1609(14) 0.1619(9) 0.0153(8) 0.066(2) Uiso 0.50 1 d PD B 2
H3Qa H 0.0616 0.1501 -0.0007 0.099 Uiso 0.50 1 calc PR B 2
H3Qb H 0.2033 0.1692 -0.0330 0.099 Uiso 0.50 1 calc PR B 2
H3Qc H 0.1795 0.2217 0.0573 0.099 Uiso 0.50 1 calc PR B 2
O1S O 0.3680(7) 0.2186(5) 0.1328(4) 0.0597(16) Uiso 0.50 1 d PD A 1
C1S C 0.2999(8) 0.1540(6) 0.0856(5) 0.0458(18) Uiso 0.50 1 d PD A 1
C2S C 0.1637(13) 0.1669(10) 0.0406(8) 0.066(2) Uiso 0.50 1 d PD A 1
H2Sa H 0.1265 0.2271 0.0674 0.099 Uiso 0.50 1 calc PR A 1
H2Sb H 0.1018 0.1111 0.0409 0.099 Uiso 0.50 1 calc PR A 1
H2Sc H 0.1725 0.1709 -0.0164 0.099 Uiso 0.50 1 calc PR A 1
C3S C 0.3589(17) 0.0566(11) 0.0584(11) 0.105(4) Uiso 0.50 1 d PD A 1
H3Sa H 0.3640 0.0464 -0.0007 0.158 Uiso 0.50 1 calc PR A 1
H3Sb H 0.2999 0.0046 0.0694 0.158 Uiso 0.50 1 calc PR A 1
H3Sc H 0.4512 0.0554 0.0889 0.158 Uiso 0.50 1 calc PR A 1
O2Q O 0.1065(11) 0.3990(8) 0.4249(7) 0.092(2) Uiso 0.50 1 d PD D 2
C4Q C 0.1606(13) 0.3484(9) 0.3705(8) 0.084(3) Uiso 0.50 1 d PD D 2
C5Q C 0.066(2) 0.2747(17) 0.3175(15) 0.213(13) Uiso 0.50 1 d PD D 2
H5Qa H 0.0304 0.2318 0.3505 0.320 Uiso 0.50 1 calc PR D 2
H5Qb H 0.1148 0.2361 0.2760 0.320 Uiso 0.50 1 calc PR D 2
H5Qc H -0.0096 0.3062 0.2900 0.320 Uiso 0.50 1 calc PR D 2
C6Q C 0.3054(19) 0.3361(17) 0.3541(15) 0.171(9) Uiso 0.50 1 d PD D 2
H6Qa H 0.3355 0.3911 0.3310 0.256 Uiso 0.50 1 calc PR D 2
H6Qb H 0.3103 0.2750 0.3149 0.256 Uiso 0.50 1 calc PR D 2
H6Qc H 0.3652 0.3341 0.4058 0.256 Uiso 0.50 1 calc PR D 2
O2S O 0.1612(11) 0.4238(8) 0.4412(7) 0.092(2) Uiso 0.50 1 d PD C 1
C4S C 0.2847(15) 0.4204(11) 0.4525(9) 0.110(5) Uiso 0.50 1 d PD C 1
C5S C 0.3591(17) 0.4773(12) 0.4087(10) 0.111(5) Uiso 0.50 1 d PD C 1
H5Sa H 0.3746 0.4369 0.3564 0.167 Uiso 0.50 1 calc PR C 1
H5Sb H 0.4477 0.5007 0.4420 0.167 Uiso 0.50 1 calc PR C 1
H5Sc H 0.3061 0.5332 0.3978 0.167 Uiso 0.50 1 calc PR C 1
C6S C 0.3683(17) 0.3634(12) 0.5048(10) 0.115(5) Uiso 0.50 1 d PD C 1
H6Sa H 0.4208 0.4077 0.5519 0.172 Uiso 0.50 1 calc PR C 1
H6Sb H 0.4316 0.3254 0.4726 0.172 Uiso 0.50 1 calc PR C 1
H6Sc H 0.3081 0.3191 0.5246 0.172 Uiso 0.50 1 calc PR C 1

loop_
_atom_site_aniso_label
_atom_site_aniso_U_11
_atom_site_aniso_U_22
_atom_site_aniso_U_33
_atom_site_aniso_U_23
_atom_site_aniso_U_13
_atom_site_aniso_U_12
Ni1 0.0254(2) 0.0165(2) 0.0274(2) 0.00132(14) 0.00804(15) -0.00293(14)
N1 0.0306(13) 0.0159(11) 0.0278(13) 0.0023(9) 0.0079(10) -0.0007(9)
N2 0.0343(14) 0.0171(11) 0.0353(14) 0.0015(10) 0.0129(11) -0.0054(10)
N7 0.054(2) 0.0460(18) 0.0315(16) -0.0027(14) 0.0115(14) 0.0027(15)
N11 0.0294(13) 0.0185(11) 0.0285(13) 0.0014(10) 0.0088(10) -0.0004(10)
N12 0.0278(13) 0.0197(11) 0.0296(13) 0.0028(10) 0.0069(10) 0.0005(10)
N21 0.0254(12) 0.0243(12) 0.0319(14) 0.0027(10) 0.0056(10) -0.0033(10)
N22 0.0236(12) 0.0276(13) 0.0354(14) 0.0059(11) 0.0021(11) -0.0028(10)
N37 0.0559(19) 0.0335(15) 0.0329(15) 0.0108(13) 0.0040(14) -0.0089(14)
N41 0.0284(13) 0.0231(12) 0.0322(14) 0.0042(10) 0.0085(11) -0.0029(10)
N42 0.0271(13) 0.0260(13) 0.0306(13) 0.0100(11) 0.0045(11) -0.0037(10)
N57 0.083(3) 0.052(2) 0.067(3) 0.038(2) -0.001(2) 0.000(2)
N61 0.0255(12) 0.0185(11) 0.0253(12) -0.0006(9) 0.0068(10) -0.0019(9)
N62 0.0249(12) 0.0211(12) 0.0270(13) -0.0004(10) 0.0068(10) -0.0053(10)
N77 0.062(3) 0.105(4) 0.043(2) -0.037(2) 0.0235(19) -0.043(2)
C1 0.0268(14) 0.0183(13) 0.0281(15) 0.0012(11) 0.0075(12) -0.0019(11)
C2 0.0268(14) 0.0182(13) 0.0286(15) 0.0000(11) 0.0065(12) -0.0023(11)
C3 0.0304(15) 0.0237(14) 0.0269(15) 0.0012(12) 0.0048(12) -0.0029(12)
C4 0.0313(16) 0.0259(15) 0.0274(15) -0.0041(12) 0.0074(12) -0.0036(12)
C5 0.0322(16) 0.0207(14) 0.0365(17) -0.0020(12) 0.0102(13) 0.0015(12)
C6 0.0313(15) 0.0214(14) 0.0346(17) 0.0030(12) 0.0087(13) 0.0005(12)
C7 0.0358(17) 0.0297(16) 0.0339(18) -0.0022(13) 0.0071(14) 0.0004(13)
C11 0.0336(16) 0.0242(14) 0.0327(16) 0.0045(12) 0.0117(13) 0.0032(12)
C12 0.0320(16) 0.0320(16) 0.0385(18) 0.0065(14) 0.0095(14) 0.0070(13)
C13 0.0296(15) 0.0310(16) 0.0326(17) 0.0043(13) 0.0038(13) 0.0010(13)
C21 0.0303(16) 0.0345(17) 0.0349(17) 0.0005(14) 0.0069(14) -0.0099(13)
C22 0.0264(16) 0.047(2) 0.0370(18) 0.0055(16) -0.0013(14) -0.0090(14)
C23 0.0279(16) 0.0398(19) 0.042(2) 0.0104(15) -0.0045(14) -0.0008(14)
C31 0.0265(14) 0.0187(13) 0.0287(15) 0.0040(11) 0.0075(12) 0.0020(11)
C32 0.0250(14) 0.0225(14) 0.0326(16) 0.0032(12) 0.0038(12) -0.0015(11)
C33 0.0343(16) 0.0293(16) 0.0325(17) 0.0089(13) -0.0014(13) -0.0010(13)
C34 0.0348(16) 0.0231(14) 0.0344(17) 0.0091(13) 0.0057(13) 0.0007(12)
C35 0.0350(16) 0.0200(14) 0.0338(17) 0.0034(12) 0.0055(13) -0.0018(12)
C36 0.0302(15) 0.0206(13) 0.0287(15) 0.0037(11) 0.0038(12) -0.0005(11)
C37 0.0420(19) 0.0267(16) 0.0334(17) 0.0050(14) 0.0024(14) -0.0035(14)
C41 0.0316(16) 0.0323(16) 0.0362(17) 0.0110(14) 0.0110(14) 0.0043(13)
C42 0.0265(16) 0.050(2) 0.052(2) 0.0252(18) 0.0105(15) 0.0045(15)
C43 0.0254(15) 0.0435(19) 0.048(2) 0.0240(17) 0.0049(14) -0.0047(14)
C51 0.0327(16) 0.0199(14) 0.0359(17) 0.0018(12) 0.0059(13) -0.0064(12)
C52 0.0296(15) 0.0226(14) 0.0318(16) 0.0055(12) 0.0016(12) -0.0046(12)
C53 0.0356(17) 0.0303(16) 0.0334(17) 0.0111(13) 0.0033(14) -0.0044(13)
C54 0.050(2) 0.0263(16) 0.041(2) 0.0117(14) 0.0008(16) -0.0045(15)
C55 0.051(2) 0.0224(16) 0.059(2) 0.0062(16) 0.0095(19) 0.0011(15)
C56 0.045(2) 0.0208(15) 0.055(2) 0.0043(15) 0.0153(17) -0.0012(14)
C57 0.056(2) 0.038(2) 0.052(2) 0.0197(18) -0.0001(19) 0.0013(18)
C61 0.0263(14) 0.0228(14) 0.0270(15) 0.0017(11) 0.0033(12) -0.0035(11)
C62 0.0275(15) 0.0322(16) 0.0290(16) 0.0010(13) 0.0055(12) -0.0067(13)
C63 0.0273(15) 0.0295(15) 0.0304(16) 0.0003(13) 0.0112(12) -0.0051(12)
C71 0.0295(15) 0.0199(14) 0.0358(17) -0.0012(12) 0.0099(13) -0.0031(12)
C72 0.0270(14) 0.0195(13) 0.0306(16) -0.0045(11) 0.0066(12) -0.0047(11)
C73 0.0323(16) 0.0307(16) 0.0325(17) -0.0055(13) 0.0108(13) -0.0100(13)
C74 0.0355(18) 0.0369(18) 0.0362(19) -0.0156(15) 0.0126(15) -0.0106(15)
C75 0.0368(18) 0.0305(17) 0.046(2) -0.0134(15) 0.0095(16) -0.0122(14)
C76 0.0365(17) 0.0220(15) 0.046(2) -0.0061(14) 0.0150(15) -0.0091(13)
C77 0.045(2) 0.060(3) 0.045(2) -0.023(2) 0.0165(18) -0.028(2)

loop_
_atom_type_symbol
_atom_type_description
_atom_type_scat_dispersion_real
_atom_type_scat_dispersion_imag
_atom_type_scat_source
C C 0.0033 0.0016 'International Tables Vol C Tables 4.2.6.8 and 6.1.1.4'
H H 0.0000 0.0000 'International Tables Vol C Tables 4.2.6.8 and 6.1.1.4'
N N 0.0061 0.0033 'International Tables Vol C Tables 4.2.6.8 and 6.1.1.4'
O O 0.0106 0.0060 'International Tables Vol C Tables 4.2.6.8 and 6.1.1.4'
Ni Ni 0.3393 1.1124 'International Tables Vol C Tables 4.2.6.8 and 6.1.1.4'

loop_
_exptl_crystal_face_index_h
_exptl_crystal_face_index_k
_exptl_crystal_face_index_l
_exptl_crystal_face_perp_dist
_exptl_oxdiff_crystal_face_indexfrac_h
_exptl_oxdiff_crystal_face_indexfrac_k
_exptl_oxdiff_crystal_face_indexfrac_l
_exptl_oxdiff_crystal_face_x
_exptl_oxdiff_crystal_face_y
_exptl_oxdiff_crystal_face_z
-14 -1 -1 0.1952 -14.0000 -1.0000 -1.0000 -0.4433 -0.9296 0.0439
0 17 -15 0.0706 -0.0000 17.0000 -15.0000 -0.0135 0.0144 0.9904
0 -17 16 0.0690 0.0000 -17.0000 16.0000 0.0508 -0.0236 -1.0111
0 19 0 0.1295 -0.0000 19.0000 -0.0000 0.6104 -0.1385 0.7585
0 -19 -2 0.1217 0.0000 -19.0000 -2.0000 -0.6851 0.1569 -0.7169
14 1 1 0.1657 14.0000 1.0000 1.0000 0.4433 0.9296 -0.0439

loop_
_geom_angle_atom_site_label_1
_geom_angle_atom_site_label_2
_geom_angle_atom_site_label_3
_geom_angle
N1 Ni1 N11 87.34(10)
N1 Ni1 N21 87.30(10)
N1 Ni1 N41 92.50(10)
N1 Ni1 N61 92.37(10)
N2 Ni1 N1 179.32(11)
N2 Ni1 N11 93.29(11)
N2 Ni1 N21 92.07(11)
N2 Ni1 N41 87.73(11)
N2 Ni1 N61 87.41(10)
N11 Ni1 N21 174.63(10)
N41 Ni1 N11 91.71(11)
N41 Ni1 N21 88.18(11)
N61 Ni1 N11 88.64(10)
N61 Ni1 N21 91.93(10)
N61 Ni1 N41 175.13(10)
C1 N1 Ni1 121.54(19)
C1 N1 C31 117.7(2)
C31 N1 Ni1 120.7(2)
C51 N2 Ni1 120.1(2)
C71 N2 Ni1 121.5(2)
C71 N2 C51 118.4(3)
N12 N11 Ni1 123.11(19)
C11 N11 Ni1 128.4(2)
C11 N11 N12 105.5(3)
N11 N12 C2 122.9(3)
C13 N12 N11 110.8(3)
C13 N12 C2 126.3(3)
N22 N21 Ni1 123.4(2)
C21 N21 Ni1 127.2(2)
C21 N21 N22 105.3(3)
N21 N22 C23 111.0(3)
N21 N22 C32 122.2(3)
C23 N22 C32 126.4(3)
N42 N41 Ni1 123.3(2)
C41 N41 Ni1 128.6(2)
C41 N41 N42 105.6(3)
N41 N42 C52 122.6(3)
C43 N42 N41 110.2(3)
C43 N42 C52 127.1(3)
N62 N61 Ni1 124.18(18)
C61 N61 Ni1 129.4(2)
C61 N61 N62 105.6(2)
N61 N62 C72 123.3(2)
C63 N62 N61 110.7(2)
C63 N62 C72 125.9(3)
N1 C1 C2 122.2(3)
N1 C1 C6 121.9(3)
C2 C1 C6 115.7(3)
C1 C2 N12 121.0(3)
C3 C2 N12 117.1(3)
C3 C2 C1 121.9(3)
C2 C3 H3 119.8
C2 C3 C4 120.3(3)
C4 C3 H3 119.8
C3 C4 C7 120.0(3)
C5 C4 C3 119.2(3)
C5 C4 C7 120.8(3)
C4 C5 H5 120.0
C6 C5 C4 120.1(3)
C6 C5 H5 120.0
C1 C6 H6 118.7
C5 C6 C1 122.6(3)
C5 C6 H6 118.7
N7 C7 C4 178.3(4)
N11 C11 H11 124.4
N11 C11 C12 111.2(3)
C12 C11 H11 124.4
C11 C12 H12 127.4
C13 C12 C11 105.2(3)
C13 C12 H12 127.4
N12 C13 C12 107.3(3)
N12 C13 H13 126.4
C12 C13 H13 126.4
N21 C21 H21 124.4
N21 C21 C22 111.1(3)
C22 C21 H21 124.4
C21 C22 H22 127.5
C23 C22 C21 105.1(3)
C23 C22 H22 127.5
N22 C23 C22 107.4(3)
N22 C23 H23 126.3
C22 C23 H23 126.3
N1 C31 C32 122.6(3)
N1 C31 C36 121.0(3)
C32 C31 C36 116.3(3)
C31 C32 N22 121.1(3)
C33 C32 N22 117.1(3)
C33 C32 C31 121.7(3)
C32 C33 H33 120.0
C32 C33 C34 120.0(3)
C34 C33 H33 120.0
C33 C34 C37 119.7(3)
C35 C34 C33 119.6(3)
C35 C34 C37 120.6(3)
C34 C35 H35 120.0
C36 C35 C34 119.9(3)
C36 C35 H35 120.0
C31 C36 H36 118.8
C35 C36 C31 122.4(3)
C35 C36 H36 118.8
N37 C37 C34 178.8(4)
N41 C41 H41 124.5
N41 C41 C42 111.1(3)
C42 C41 H41 124.5
C41 C42 H42 127.4
C43 C42 C41 105.1(3)
C43 C42 H42 127.4
N42 C43 C42 108.0(3)
N42 C43 H43 126.0
C42 C43 H43 126.0
N2 C51 C52 122.3(3)
N2 C51 C56 121.4(3)
C52 C51 C56 116.1(3)
C51 C52 N42 121.7(3)
C53 C52 N42 116.5(3)
C53 C52 C51 121.6(3)
C52 C53 H53 120.0
C54 C53 C52 120.0(3)
C54 C53 H53 120.0
C53 C54 C57 120.3(4)
C55 C54 C53 119.5(3)
C55 C54 C57 120.2(4)
C54 C55 H55 119.8
C56 C55 C54 120.4(4)
C56 C55 H55 119.8
C51 C56 H56 118.8
C55 C56 C51 122.4(4)
C55 C56 H56 118.8
N57 C57 C54 177.1(5)
N61 C61 H61 124.4
N61 C61 C62 111.1(3)
C62 C61 H61 124.4
C61 C62 H62 127.4
C63 C62 C61 105.2(3)
C63 C62 H62 127.4
N62 C63 C62 107.3(3)
N62 C63 H63 126.3
C62 C63 H63 126.3
N2 C71 C72 122.4(3)
N2 C71 C76 122.1(3)
C72 C71 C76 115.3(3)
C71 C72 N62 122.1(3)
C73 C72 N62 115.8(3)
C73 C72 C71 122.0(3)
C72 C73 H73 119.9
C72 C73 C74 120.1(3)
C74 C73 H73 119.9
C73 C74 C77 119.2(3)
C75 C74 C73 119.0(3)
C75 C74 C77 121.8(3)
C74 C75 H75 119.7
C76 C75 C74 120.6(3)
C76 C75 H75 119.7
C71 C76 H76 118.5
C75 C76 C71 122.9(3)
C75 C76 H76 118.5
N77 C77 C74 179.9(7)
O1Q C1Q C2Q 114.5(10)
O1Q C1Q C3Q 122.9(9)
C2Q C1Q C3Q 122.3(11)
C1Q C2Q H2Qa 109.5
C1Q C2Q H2Qb 109.5
C1Q C2Q H2Qc 109.5
H2Qa C2Q H2Qb 109.5
H2Qa C2Q H2Qc 109.5
H2Qb C2Q H2Qc 109.5
C1Q C3Q H3Qa 109.5
C1Q C3Q H3Qb 109.5
C1Q C3Q H3Qc 109.5
H3Qa C3Q H3Qb 109.5
H3Qa C3Q H3Qc 109.5
H3Qb C3Q H3Qc 109.5
O1S C1S C2S 123.8(9)
O1S C1S C3S 120.9(10)
C2S C1S C3S 114.6(10)
C1S C2S H2Sa 109.5
C1S C2S H2Sb 109.5
C1S C2S H2Sc 109.5
H2Sa C2S H2Sb 109.5
H2Sa C2S H2Sc 109.5
H2Sb C2S H2Sc 109.5
O2Q C4Q C5Q 112.8(14)
O2Q C4Q C6Q 134.4(14)
C5Q C4Q C6Q 112.1(15)
C4Q C5Q H5Qa 109.5
C4Q C5Q H5Qb 109.5
C4Q C5Q H5Qc 109.5
H5Qa C5Q H5Qb 109.5
H5Qa C5Q H5Qc 109.5
H5Qb C5Q H5Qc 109.5
C4Q C6Q H6Qa 109.5
C4Q C6Q H6Qb 109.5
C4Q C6Q H6Qc 109.5
H6Qa C6Q H6Qb 109.5
H6Qa C6Q H6Qc 109.5
H6Qb C6Q H6Qc 109.5
O2S C4S C5S 116.4(14)
O2S C4S C6S 127.9(14)
C5S C4S C6S 115.7(13)

loop_
_geom_bond_atom_site_label_1
_geom_bond_atom_site_label_2
_geom_bond_distance
Ni1 N1 2.054(2)
Ni1 N2 2.047(3)
Ni1 N11 2.073(3)
Ni1 N21 2.083(3)
Ni1 N41 2.068(3)
Ni1 N61 2.054(3)
N1 C1 1.370(4)
N1 C31 1.374(4)
N2 C51 1.380(4)
N2 C71 1.375(4)
N7 C7 1.146(5)
N11 N12 1.361(4)
N11 C11 1.331(4)
N12 C2 1.433(4)
N12 C13 1.359(4)
N21 N22 1.353(4)
N21 C21 1.335(4)
N22 C23 1.356(4)
N22 C32 1.427(4)
N37 C37 1.141(5)
N41 N42 1.359(4)
N41 C41 1.328(4)
N42 C43 1.354(4)
N42 C52 1.430(4)
N57 C57 1.139(5)
N61 N62 1.360(3)
N61 C61 1.324(4)
N62 C63 1.358(4)
N62 C72 1.429(4)
N77 C77 1.145(6)
C2 C1 1.420(4)
C2 C3 1.379(4)
C3 H3 0.9500
C3 C4 1.404(4)
C4 C5 1.397(5)
C4 C7 1.438(5)
C5 H5 0.9500
C5 C6 1.372(5)
C6 C1 1.423(4)
C6 H6 0.9500
C11 H11 0.9500
C11 C12 1.396(5)
C12 H12 0.9500
C12 C13 1.374(5)
C13 H13 0.9500
C21 H21 0.9500
C21 C22 1.395(5)
C22 H22 0.9500
C22 C23 1.368(5)
C23 H23 0.9500
C32 C31 1.410(4)
C32 C33 1.387(4)
C33 H33 0.9500
C33 C34 1.397(5)
C34 C35 1.388(5)
C34 C37 1.440(5)
C35 H35 0.9500
C35 C36 1.379(4)
C36 C31 1.413(4)
C36 H36 0.9500
C41 H41 0.9500
C41 C42 1.392(5)
C42 H42 0.9500
C42 C43 1.358(5)
C43 H43 0.9500
C52 C51 1.413(5)
C52 C53 1.392(4)
C53 H53 0.9500
C53 C54 1.392(5)
C54 C55 1.389(6)
C54 C57 1.446(5)
C55 H55 0.9500
C55 C56 1.369(5)
C56 C51 1.413(5)
C56 H56 0.9500
C61 H61 0.9500
C61 C62 1.398(5)
C62 H62 0.9500
C62 C63 1.366(4)
C63 H63 0.9500
C72 C71 1.419(4)
C72 C73 1.387(5)
C73 H73 0.9500
C73 C74 1.402(4)
C74 C75 1.389(5)
C74 C77 1.432(6)
C75 H75 0.9500
C75 C76 1.364(5)
C76 C71 1.420(4)
C76 H76 0.9500
O1Q C1Q 1.215(10)
C1Q C2Q 1.463(14)
C1Q C3Q 1.504(13)
C2Q H2Qa 0.9800
C2Q H2Qb 0.9800
C2Q H2Qc 0.9800
C3Q H3Qa 0.9800
C3Q H3Qb 0.9800
C3Q H3Qc 0.9800
O1S C1S 1.202(9)
C1S C2S 1.475(13)
C1S C3S 1.507(14)
C2S H2Sa 0.9800
C2S H2Sb 0.9800
C2S H2Sc 0.9800
C3S H3Sa 0.9800
C3S H3Sb 0.9800
C3S H3Sc 0.9800
O2Q C4Q 1.232(12)
C4Q C5Q 1.446(16)
C4Q C6Q 1.498(16)
C5Q H5Qa 0.9800
C5Q H5Qb 0.9800
C5Q H5Qc 0.9800
C6Q H6Qa 0.9800
C6Q H6Qb 0.9800
C6Q H6Qc 0.9800
O2S C4S 1.208(13)
C4S C5S 1.430(15)
C4S C6S 1.472(15)
C5S H5Sa 0.9800
C5S H5Sb 0.9800
C5S H5Sc 0.9800
C6S H6Sa 0.9800
C6S H6Sb 0.9800
C6S H6Sc 0.9800

loop_
_geom_torsion_atom_site_label_1
_geom_torsion_atom_site_label_2
_geom_torsion_atom_site_label_3
_geom_torsion_atom_site_label_4
_geom_torsion
Ni1 N1 C1 C2 -33.6(4)
Ni1 N1 C1 C6 141.3(2)
Ni1 N1 C31 C32 -39.0(4)
Ni1 N1 C31 C36 136.4(3)
Ni1 N2 C51 C52 -36.8(4)
Ni1 N2 C51 C56 138.2(3)
Ni1 N2 C71 C72 -32.6(4)
Ni1 N2 C71 C76 142.4(3)
Ni1 N11 N12 C2 -20.0(4)
Ni1 N11 N12 C13 161.7(2)
Ni1 N11 C11 C12 -160.5(2)
Ni1 N21 N22 C23 158.3(2)
Ni1 N21 N22 C32 -27.5(4)
Ni1 N21 C21 C22 -157.5(2)
Ni1 N41 N42 C43 163.9(2)
Ni1 N41 N42 C52 -19.9(4)
Ni1 N41 C41 C42 -162.7(3)
Ni1 N61 N62 C63 171.0(2)
Ni1 N61 N62 C72 -11.5(4)
Ni1 N61 C61 C62 -170.1(2)
N1 Ni1 N2 C51 152(9)
N1 Ni1 N2 C71 -29(9)
N1 Ni1 N11 N12 -15.7(2)
N1 Ni1 N11 C11 142.0(3)
N1 Ni1 N21 N22 -8.9(2)
N1 Ni1 N21 C21 144.9(3)
N1 Ni1 N41 N42 165.0(2)
N1 Ni1 N41 C41 -35.8(3)
N1 Ni1 N61 N62 159.0(2)
N1 Ni1 N61 C61 -32.8(3)
N2 Ni1 N1 C1 -159(9)
N2 Ni1 N1 C31 19(9)
N2 Ni1 N11 N12 164.5(2)
N2 Ni1 N11 C11 -37.8(3)
N2 Ni1 N21 N22 170.9(2)
N2 Ni1 N21 C21 -35.4(3)
N2 Ni1 N41 N42 -15.6(2)
N2 Ni1 N41 C41 143.6(3)
N2 Ni1 N61 N62 -20.3(2)
N2 Ni1 N61 C61 147.8(3)
N11 Ni1 N1 C1 41.5(2)
N11 Ni1 N1 C31 -140.2(2)
N11 Ni1 N2 C51 -49.1(3)
N11 Ni1 N2 C71 129.8(3)
N11 Ni1 N21 N22 -12.6(12)
N11 Ni1 N21 C21 141.1(10)
N11 Ni1 N41 N42 77.6(2)
N11 Ni1 N41 C41 -123.2(3)
N11 Ni1 N61 N62 -113.7(2)
N11 Ni1 N61 C61 54.4(3)
N11 N12 C2 C1 43.0(4)
N11 N12 C2 C3 -140.1(3)
N11 N12 C13 C12 0.3(4)
N11 C11 C12 C13 0.0(4)
N12 N11 C11 C12 0.2(4)
N12 C2 C1 N1 -13.3(4)
N12 C2 C1 C6 171.5(3)
N12 C2 C3 C4 -173.9(3)
N21 Ni1 N1 C1 -138.2(2)
N21 Ni1 N1 C31 40.1(2)
N21 Ni1 N2 C51 130.5(3)
N21 Ni1 N2 C71 -50.5(3)
N21 Ni1 N11 N12 -12.0(12)
N21 Ni1 N11 C11 145.7(10)
N21 Ni1 N41 N42 -107.8(2)
N21 Ni1 N41 C41 51.5(3)
N21 Ni1 N61 N62 71.7(2)
N21 Ni1 N61 C61 -120.2(3)
N21 N22 C23 C22 0.4(4)
N21 N22 C32 C31 42.8(5)
N21 N22 C32 C33 -139.8(3)
N21 C21 C22 C23 0.2(4)
N22 N21 C21 C22 0.0(4)
N22 C32 C31 N1 -6.2(5)
N22 C32 C31 C36 178.2(3)
N22 C32 C33 C34 -177.4(3)
N41 Ni1 N1 C1 -50.1(2)
N41 Ni1 N1 C31 128.2(2)
N41 Ni1 N2 C51 42.4(3)
N41 Ni1 N2 C71 -138.6(3)
N41 Ni1 N11 N12 76.7(2)
N41 Ni1 N11 C11 -125.6(3)
N41 Ni1 N21 N22 -101.5(2)
N41 Ni1 N21 C21 52.3(3)
N41 Ni1 N61 N62 -19.5(13)
N41 Ni1 N61 C61 148.6(11)
N41 N42 C43 C42 -0.4(4)
N41 N42 C52 C51 41.1(4)
N41 N42 C52 C53 -143.1(3)
N41 C41 C42 C43 0.4(4)
N42 N41 C41 C42 -0.6(4)
N42 C52 C51 N2 -9.6(5)
N42 C52 C51 C56 175.2(3)
N42 C52 C53 C54 -175.3(3)
N61 Ni1 N1 C1 130.0(2)
N61 Ni1 N1 C31 -51.7(2)
N61 Ni1 N2 C51 -137.6(3)
N61 Ni1 N2 C71 41.4(3)
N61 Ni1 N11 N12 -108.2(2)
N61 Ni1 N11 C11 49.6(3)
N61 Ni1 N21 N22 83.4(2)
N61 Ni1 N21 C21 -122.8(3)
N61 Ni1 N41 N42 -16.4(14)
N61 Ni1 N41 C41 142.8(11)
N61 N62 C63 C62 -0.5(4)
N61 N62 C72 C71 35.8(5)
N61 N62 C72 C73 -148.2(3)
N61 C61 C62 C63 0.1(4)
N62 N61 C61 C62 -0.3(4)
N62 C72 C71 N2 -11.5(5)
N62 C72 C71 C76 173.2(3)
N62 C72 C73 C74 -173.9(3)
C1 N1 C31 C32 139.4(3)
C1 N1 C31 C36 -45.3(4)
C1 C2 C3 C4 2.9(5)
C2 N12 C13 C12 -177.9(3)
C2 C3 C4 C5 1.0(5)
C2 C3 C4 C7 -175.8(3)
C3 C2 C1 N1 169.9(3)
C3 C2 C1 C6 -5.3(4)
C3 C4 C5 C6 -2.3(5)
C3 C4 C7 N7 134(13)
C4 C5 C6 C1 -0.2(5)
C5 C4 C7 N7 -43(13)
C5 C6 C1 N1 -171.3(3)
C5 C6 C1 C2 3.9(5)
C7 C4 C5 C6 174.4(3)
C11 N11 N12 C2 178.0(3)
C11 N11 N12 C13 -0.3(3)
C11 C12 C13 N12 -0.2(4)
C13 N12 C2 C1 -138.9(3)
C13 N12 C2 C3 37.9(4)
C21 N21 N22 C23 -0.3(4)
C21 N21 N22 C32 173.9(3)
C21 C22 C23 N22 -0.4(4)
C23 N22 C32 C31 -144.0(4)
C23 N22 C32 C33 33.4(5)
C31 N1 C1 C2 148.1(3)
C31 N1 C1 C6 -37.0(4)
C31 C32 C33 C34 -0.1(5)
C32 N22 C23 C22 -173.4(3)
C32 C33 C34 C35 -0.9(5)
C32 C33 C34 C37 179.9(3)
C33 C32 C31 N1 176.5(3)
C33 C32 C31 C36 1.0(5)
C33 C34 C35 C36 0.9(5)
C33 C34 C37 N37 -160(20)
C34 C35 C36 C31 0.1(5)
C35 C34 C37 N37 21(20)
C35 C36 C31 N1 -176.6(3)
C35 C36 C31 C32 -1.0(5)
C37 C34 C35 C36 -179.9(3)
C41 N41 N42 C43 0.7(4)
C41 N41 N42 C52 176.8(3)
C41 C42 C43 N42 0.0(4)
C43 N42 C52 C51 -143.5(3)
C43 N42 C52 C53 32.4(5)
C51 N2 C71 C72 146.4(3)
C51 N2 C71 C76 -38.6(5)
C51 C52 C53 C54 0.5(5)
C52 N42 C43 C42 -176.4(3)
C52 C53 C54 C55 -0.1(5)
C52 C53 C54 C57 178.2(3)
C53 C52 C51 N2 174.7(3)
C53 C52 C51 C56 -0.5(5)
C53 C54 C55 C56 -0.3(6)
C53 C54 C57 N57 -158(10)
C54 C55 C56 C51 0.3(6)
C55 C54 C57 N57 21(10)
C55 C56 C51 N2 -175.2(4)
C55 C56 C51 C52 0.1(5)
C57 C54 C55 C56 -178.6(4)
C61 N61 N62 C63 0.5(3)
C61 N61 N62 C72 178.0(3)
C61 C62 C63 N62 0.3(4)
C63 N62 C72 C71 -147.1(3)
C63 N62 C72 C73 28.9(5)
C71 N2 C51 C52 144.2(3)
C71 N2 C51 C56 -40.8(5)
C71 C72 C73 C74 2.1(5)
C72 N62 C63 C62 -177.9(3)
C72 C73 C74 C75 -0.6(6)
C72 C73 C74 C77 179.2(4)
C73 C72 C71 N2 172.8(3)
C73 C72 C71 C76 -2.5(5)
C73 C74 C75 C76 -0.4(6)
C73 C74 C77 N77 -63(100)
C74 C75 C76 C71 -0.1(6)
C75 C74 C77 N77 116(100)
C75 C76 C71 N2 -173.8(4)
C75 C76 C71 C72 1.5(5)
C77 C74 C75 C76 179.8(4)
